data_4511281
loop_
_publ_author_name
'Ye, Han-Tao'
'Ren, Chang-Yue'
'Hou, Guang-Feng'
'Yu, Ying-Hui'
'Xu, Xin'
'Gao, Jin-Sheng'
'Yan, Peng-Fei'
'Ng, Seik-Weng'

_publ_section_title
;
 Syntheses, Structures, and Second-Order Nonlinear Optical Properties of
 Chiral Zinc(II) Coordination Polymers Based on
 (R)-4-(4-(1-Carboxyethoxy)phenoxy)-3-fluorobenzoic Acid and Effect of the
 Second Ligand with Imidazole Group
;
_journal_issue 7
_journal_name_full 'Crystal Growth &amp; Design'
_journal_page_first 3309
_journal_paper_doi 10.1021/cg500197v
_journal_volume 14
_journal_year 2014
_chemical_absolute_configuration rm
_chemical_formula_moiety '(C30 H25 F N4 O6 Zn), 0.5(C H4 O), 0.5(H2 O)'
_chemical_formula_sum 'C30.5 H28 F N4 O7 Zn'
_chemical_formula_weight 646.94
_chemical_name_systematic
; 
 ? 
;
_space_group_IT_number 19
_symmetry_cell_setting orthorhombic
_symmetry_space_group_name_Hall 'P 2ac 2ab'
_symmetry_space_group_name_H-M 'P 21 21 21'
_atom_sites_solution_hydrogens geom
_atom_sites_solution_primary direct
_atom_sites_solution_secondary difmap
_audit_creation_method SHELXL-97
_cell_angle_alpha 90.00
_cell_angle_beta 90.00
_cell_angle_gamma 90.00
_cell_formula_units_Z 4
_cell_length_a 10.7914(3)
_cell_length_b 15.8162(4)
_cell_length_c 17.8982(6)
_cell_measurement_reflns_used 6029
_cell_measurement_temperature 293(2)
_cell_measurement_theta_max 29.0088
_cell_measurement_theta_min 2.9511
_cell_volume 3054.85(15)
_computing_cell_refinement
;
CrysAlisPro, Agilent Technologies,
Version 1.171.35.21 (release 20-01-2012 CrysAlis171 .NET)
(compiled Jan 23 2012,18:06:46)
;
_computing_data_collection
;
CrysAlisPro, Agilent Technologies,
Version 1.171.35.21 (release 20-01-2012 CrysAlis171 .NET)
(compiled Jan 23 2012,18:06:46)
;
_computing_data_reduction
;
CrysAlisPro, Agilent Technologies,
Version 1.171.35.21 (release 20-01-2012 CrysAlis171 .NET)
(compiled Jan 23 2012,18:06:46)
;
_computing_structure_refinement 'SHELXL-97 (Sheldrick, 1997)'
_computing_structure_solution 'SHELXS-97 (Sheldrick, 1990)'
_diffrn_ambient_temperature 293(2)
_diffrn_detector_area_resol_mean 16.1954
_diffrn_measured_fraction_theta_full 0.998
_diffrn_measured_fraction_theta_max 0.998
_diffrn_measurement_device_type 'Xcalibur, Eos'
_diffrn_measurement_method '\w scans'
_diffrn_radiation_monochromator graphite
_diffrn_radiation_source 'fine-focus sealed tube'
_diffrn_radiation_type MoK\a
_diffrn_radiation_wavelength 0.71073
_diffrn_reflns_av_R_equivalents 0.0369
_diffrn_reflns_av_sigmaI/netI 0.0371
_diffrn_reflns_limit_h_max 12
_diffrn_reflns_limit_h_min -13
_diffrn_reflns_limit_k_max 19
_diffrn_reflns_limit_k_min -19
_diffrn_reflns_limit_l_max 22
_diffrn_reflns_limit_l_min -21
_diffrn_reflns_number 23626
_diffrn_reflns_theta_full 25.99
_diffrn_reflns_theta_max 25.99
_diffrn_reflns_theta_min 2.96
_exptl_absorpt_coefficient_mu 0.862
_exptl_absorpt_correction_T_max 0.8708
_exptl_absorpt_correction_T_min 0.8390
_exptl_absorpt_correction_type multi-scan
_exptl_absorpt_process_details
;
CrysAlisPro, Agilent Technologies,
Version 1.171.35.21 (release 20-01-2012 CrysAlis171 .NET)
(compiled Jan 23 2012,18:06:46)
Empirical absorption correction using spherical harmonics,
 implemented in SCALE3 ABSPACK scaling algorithm.
;
_exptl_crystal_colour colorless
_exptl_crystal_density_diffrn 1.407
_exptl_crystal_density_method 'not measured'
_exptl_crystal_description block
_exptl_crystal_F_000 1336
_exptl_crystal_size_max 0.21
_exptl_crystal_size_mid 0.19
_exptl_crystal_size_min 0.16
_refine_diff_density_max 0.706
_refine_diff_density_min -0.287
_refine_diff_density_rms 0.070
_refine_ls_abs_structure_details 'Flack H D (1983), Acta Cryst. A39, 876-881'
_refine_ls_abs_structure_Flack 0.000(17)
_refine_ls_extinction_method none
_refine_ls_goodness_of_fit_ref 1.043
_refine_ls_hydrogen_treatment constr
_refine_ls_matrix_type full
_refine_ls_number_parameters 394
_refine_ls_number_reflns 5998
_refine_ls_number_restraints 1
_refine_ls_restrained_S_all 1.044
_refine_ls_R_factor_all 0.0776
_refine_ls_R_factor_gt 0.0560
_refine_ls_shift/su_max 0.000
_refine_ls_shift/su_mean 0.000
_refine_ls_structure_factor_coef Fsqd
_refine_ls_weighting_details 'calc w=1/[\s^2^(Fo^2^)+(0.0939P)^2^+0.6852P] where P=(Fo^2^+2Fc^2^)/3'
_refine_ls_weighting_scheme calc
_refine_ls_wR_factor_gt 0.1445
_refine_ls_wR_factor_ref 0.1599
_reflns_number_gt 4582
_reflns_number_total 5998
_reflns_threshold_expression >2sigma(I)
_cod_data_source_file cg500197v_si_002.cif
_cod_data_source_block IV
_cod_depositor_comments 'Adding full bibliography for 4511278--4511282.cif.'
_cod_original_formula_sum 'C30.50 H28 F N4 O7 Zn'
_cod_database_code 4511281

loop_
_symmetry_equiv_pos_as_xyz
'x, y, z'
'-x+1/2, -y, z+1/2'
'-x, y+1/2, -z+1/2'
'x+1/2, -y+1/2, -z'

loop_
_atom_site_label
_atom_site_type_symbol
_atom_site_fract_x
_atom_site_fract_y
_atom_site_fract_z
_atom_site_U_iso_or_equiv
_atom_site_adp_type
_atom_site_occupancy
_atom_site_symmetry_multiplicity
_atom_site_calc_flag
_atom_site_refinement_flags
O7 O 0.1762(16) 0.1099(10) 0.5379(9) 0.157(5) Uiso 0.50 1 d P
H7 H 0.2013 0.1575 0.5282 0.236 Uiso 0.50 1 calc PR
O8 O 0.369(2) 0.0309(13) 0.1039(11) 0.225(8) Uiso 0.50 1 d P
C1 C -0.0625(7) 0.2119(5) 0.1611(5) 0.098(2) Uani 1 1 d U
C2 C 0.0526(6) 0.2232(4) 0.1888(4) 0.0909(19) Uani 1 1 d .
H2 H 0.0620 0.2419 0.2377 0.109 Uiso 1 1 calc R
C3 C 0.1573(5) 0.2074(3) 0.1457(3) 0.0669(14) Uani 1 1 d .
C4 C 0.1407(8) 0.1811(5) 0.0747(4) 0.121(3) Uani 1 1 d .
H4 H 0.2087 0.1691 0.0445 0.145 Uiso 1 1 calc R
C5 C 0.0206(11) 0.1721(6) 0.0470(4) 0.141(4) Uani 1 1 d .
H5 H 0.0096 0.1543 -0.0020 0.170 Uiso 1 1 calc R
C6 C -0.0800(8) 0.1884(4) 0.0892(4) 0.095(2) Uani 1 1 d .
C7 C 0.2853(6) 0.2157(4) 0.1799(4) 0.0730(16) Uani 1 1 d .
C8 C -0.2430(6) 0.1004(4) 0.0404(4) 0.090(2) Uani 1 1 d .
C9 C -0.3570(8) 0.1005(5) 0.0052(6) 0.136(4) Uani 1 1 d .
H9 H -0.3970 0.1513 -0.0049 0.164 Uiso 1 1 calc R
C10 C -0.4099(7) 0.0265(5) -0.0145(5) 0.122(3) Uani 1 1 d .
H10 H -0.4871 0.0268 -0.0377 0.146 Uiso 1 1 calc R
C11 C -0.3529(6) -0.0484(4) -0.0012(3) 0.0731(15) Uani 1 1 d .
C12 C -0.2424(6) -0.0482(4) 0.0322(3) 0.0710(15) Uani 1 1 d .
H12 H -0.2026 -0.0992 0.0420 0.085 Uiso 1 1 calc R
C13 C -0.1866(6) 0.0269(4) 0.0524(3) 0.0754(16) Uani 1 1 d .
H13 H -0.1088 0.0261 0.0747 0.091 Uiso 1 1 calc R
C14 C -0.3669(7) -0.1971(4) -0.0187(3) 0.089(2) Uani 1 1 d .
H14 H -0.2808 -0.1945 -0.0361 0.107 Uiso 1 1 calc R
C15 C -0.3682(6) -0.2342(4) 0.0619(4) 0.0771(15) Uani 1 1 d .
C16 C -0.4399(10) -0.2587(5) -0.0701(4) 0.135(4) Uani 1 1 d .
H16A H -0.5271 -0.2526 -0.0610 0.203 Uiso 1 1 calc R
H16B H -0.4153 -0.3158 -0.0595 0.203 Uiso 1 1 calc R
H16C H -0.4224 -0.2458 -0.1214 0.203 Uiso 1 1 calc R
C17 C 0.6134(5) 0.3950(3) 0.2709(4) 0.0712(16) Uani 1 1 d .
H17 H 0.6044 0.4103 0.3208 0.085 Uiso 1 1 calc R
C18 C 0.6010(6) 0.3282(4) 0.1679(4) 0.0768(16) Uani 1 1 d .
H18 H 0.5818 0.2867 0.1329 0.092 Uiso 1 1 calc R
C19 C 0.6710(6) 0.3966(4) 0.1544(4) 0.0841(17) Uani 1 1 d .
H19 H 0.7058 0.4123 0.1090 0.101 Uiso 1 1 calc R
C20 C 0.7505(5) 0.5155(4) 0.2354(5) 0.091(2) Uani 1 1 d .
H20A H 0.7229 0.5403 0.2821 0.109 Uiso 1 1 calc R
H20B H 0.7341 0.5558 0.1958 0.109 Uiso 1 1 calc R
C21 C 0.8895(4) 0.4992(3) 0.2397(3) 0.0630(13) Uani 1 1 d .
C22 C 0.9391(6) 0.4353(3) 0.2828(4) 0.0810(16) Uani 1 1 d .
H22 H 0.8866 0.3996 0.3093 0.097 Uiso 1 1 calc R
C23 C 1.0636(5) 0.4239(3) 0.2871(3) 0.0722(15) Uani 1 1 d .
H23 H 1.0947 0.3797 0.3158 0.087 Uiso 1 1 calc R
C24 C 1.1442(5) 0.4757(3) 0.2503(3) 0.0578(12) Uani 1 1 d .
C25 C 1.0963(5) 0.5384(4) 0.2049(4) 0.0824(17) Uani 1 1 d .
H25 H 1.1491 0.5729 0.1773 0.099 Uiso 1 1 calc R
C26 C 0.9698(5) 0.5496(3) 0.2008(4) 0.0779(17) Uani 1 1 d .
H26 H 0.9382 0.5925 0.1708 0.093 Uiso 1 1 calc R
C27 C 1.2812(5) 0.4594(3) 0.2605(4) 0.0746(16) Uani 1 1 d .
H27A H 1.3010 0.4624 0.3133 0.090 Uiso 1 1 calc R
H27B H 1.2999 0.4026 0.2435 0.090 Uiso 1 1 calc R
C28 C 1.4084(5) 0.5907(3) 0.2477(3) 0.0619(13) Uani 1 1 d .
H28 H 1.3997 0.6084 0.2970 0.074 Uiso 1 1 calc R
C29 C 1.4569(5) 0.5847(4) 0.1320(3) 0.0694(13) Uani 1 1 d .
H29 H 1.4889 0.5988 0.0854 0.083 Uiso 1 1 calc R
C30 C 1.3921(5) 0.5156(4) 0.1466(3) 0.0739(15) Uani 1 1 d .
H30 H 1.3720 0.4726 0.1132 0.089 Uiso 1 1 calc R
C31 C 0.219(3) 0.0531(18) 0.4835(16) 0.191(11) Uiso 0.50 1 d P
H31A H 0.2857 0.0784 0.4562 0.287 Uiso 0.50 1 calc PR
H31B H 0.1523 0.0397 0.4498 0.287 Uiso 0.50 1 calc PR
H31C H 0.2472 0.0023 0.5073 0.287 Uiso 0.50 1 calc PR
F1 F -0.1617(5) 0.2175(5) 0.2085(4) 0.182(3) Uani 1 1 d U
N1 N 0.6807(4) 0.4388(3) 0.2214(3) 0.0695(12) Uani 1 1 d .
N2 N 0.5615(4) 0.3280(2) 0.2412(2) 0.0594(10) Uani 1 1 d .
N3 N 1.4699(3) 0.6325(2) 0.1954(2) 0.0590(10) Uani 1 1 d .
N4 N 1.3607(3) 0.5197(2) 0.2197(2) 0.0517(9) Uani 1 1 d .
O1 O 0.2877(3) 0.2468(2) 0.2450(2) 0.0679(8) Uani 1 1 d .
O2 O 0.3784(5) 0.1896(3) 0.1458(3) 0.1071(16) Uani 1 1 d .
O3 O -0.2011(6) 0.1799(3) 0.0616(4) 0.133(2) Uani 1 1 d .
O4 O -0.4187(4) -0.1187(3) -0.0265(2) 0.0907(13) Uani 1 1 d .
O5 O -0.4370(4) -0.1985(3) 0.1080(2) 0.0766(10) Uani 1 1 d .
O6 O -0.3054(6) -0.2969(3) 0.0760(3) 0.1131(17) Uani 1 1 d .
Zn1 Zn 0.44830(4) 0.24591(3) 0.29355(3) 0.05440(18) Uani 1 1 d .

loop_
_atom_site_aniso_label
_atom_site_aniso_U_11
_atom_site_aniso_U_22
_atom_site_aniso_U_33
_atom_site_aniso_U_23
_atom_site_aniso_U_13
_atom_site_aniso_U_12
C1 0.071(4) 0.092(4) 0.132(6) -0.035(4) -0.029(4) 0.005(3)
C2 0.080(4) 0.091(4) 0.102(5) -0.028(3) -0.038(4) 0.008(3)
C3 0.073(4) 0.057(3) 0.070(3) 0.002(2) -0.012(3) -0.022(3)
C4 0.134(7) 0.165(7) 0.063(4) -0.011(4) 0.006(4) -0.089(6)
C5 0.168(9) 0.187(9) 0.070(4) 0.005(5) -0.026(5) -0.114(8)
C6 0.106(6) 0.076(4) 0.103(5) 0.016(3) -0.052(4) -0.033(4)
C7 0.063(4) 0.061(3) 0.096(4) 0.009(3) -0.009(3) -0.021(3)
C8 0.090(5) 0.067(4) 0.113(5) 0.002(3) -0.051(4) -0.022(3)
C9 0.112(6) 0.076(5) 0.221(10) -0.010(5) -0.100(7) -0.002(4)
C10 0.100(6) 0.089(5) 0.176(8) -0.004(5) -0.086(5) -0.022(4)
C11 0.077(4) 0.078(4) 0.064(3) 0.005(3) -0.015(3) -0.029(3)
C12 0.076(4) 0.073(4) 0.064(3) 0.008(3) -0.003(3) -0.015(3)
C13 0.068(4) 0.084(4) 0.074(4) 0.007(3) -0.021(3) -0.017(3)
C14 0.117(6) 0.083(4) 0.067(3) 0.003(3) -0.014(3) -0.031(4)
C15 0.076(4) 0.073(4) 0.083(4) -0.002(3) 0.003(3) -0.012(3)
C16 0.231(11) 0.087(5) 0.087(4) -0.012(4) -0.039(5) -0.054(7)
C17 0.048(3) 0.064(3) 0.102(5) -0.018(3) 0.012(3) -0.007(2)
C18 0.074(4) 0.075(4) 0.081(4) -0.001(3) -0.007(3) -0.010(3)
C19 0.061(4) 0.090(4) 0.101(5) 0.011(4) 0.015(3) -0.009(3)
C20 0.049(3) 0.050(3) 0.174(8) 0.002(3) 0.027(4) -0.003(2)
C21 0.044(3) 0.044(2) 0.101(4) 0.000(2) 0.000(3) -0.010(2)
C22 0.066(4) 0.073(3) 0.104(4) 0.029(3) 0.010(4) -0.030(3)
C23 0.063(4) 0.059(3) 0.095(4) 0.027(3) -0.021(3) -0.020(2)
C24 0.049(3) 0.051(3) 0.074(3) 0.011(2) -0.004(2) -0.008(2)
C25 0.048(3) 0.080(4) 0.120(5) 0.035(4) 0.010(3) -0.004(3)
C26 0.058(3) 0.062(3) 0.114(4) 0.035(3) 0.018(3) 0.007(2)
C27 0.063(3) 0.055(3) 0.105(4) 0.025(3) -0.009(3) -0.009(2)
C28 0.054(3) 0.055(3) 0.076(3) -0.003(2) 0.002(2) 0.001(2)
C29 0.060(3) 0.082(3) 0.066(3) -0.007(2) -0.001(3) -0.016(3)
C30 0.065(3) 0.076(4) 0.081(4) -0.016(3) 0.001(3) -0.013(3)
F1 0.099(4) 0.226(7) 0.222(7) -0.061(5) -0.033(4) 0.029(4)
N1 0.037(2) 0.058(2) 0.114(4) -0.002(2) 0.009(2) -0.0037(17)
N2 0.047(2) 0.053(2) 0.078(3) -0.0019(18) 0.001(2) -0.0089(18)
N3 0.044(2) 0.050(2) 0.083(3) 0.0041(19) 0.001(2) 0.0009(16)
N4 0.0385(19) 0.049(2) 0.068(3) 0.0081(17) -0.0033(17) -0.0040(15)
O1 0.0573(18) 0.0628(19) 0.084(2) -0.015(2) -0.0222(16) 0.0064(19)
O2 0.082(3) 0.119(4) 0.120(4) -0.023(3) 0.019(3) -0.029(3)
O3 0.127(4) 0.079(3) 0.192(6) 0.001(3) -0.109(4) -0.018(3)
O4 0.113(4) 0.070(2) 0.090(3) 0.0097(19) -0.034(2) -0.031(2)
O5 0.066(2) 0.083(2) 0.080(2) 0.0027(19) 0.000(2) -0.014(2)
O6 0.122(4) 0.100(4) 0.117(4) 0.016(3) 0.013(3) 0.025(3)
Zn1 0.0435(3) 0.0450(3) 0.0747(3) -0.0052(3) -0.0035(2) 0.0005(2)

loop_
_atom_type_symbol
_atom_type_description
_atom_type_scat_dispersion_real
_atom_type_scat_dispersion_imag
_atom_type_scat_source
C C 0.0033 0.0016 'International Tables Vol C Tables 4.2.6.8 and 6.1.1.4'
H H 0.0000 0.0000 'International Tables Vol C Tables 4.2.6.8 and 6.1.1.4'
N N 0.0061 0.0033 'International Tables Vol C Tables 4.2.6.8 and 6.1.1.4'
O O 0.0106 0.0060 'International Tables Vol C Tables 4.2.6.8 and 6.1.1.4'
F F 0.0171 0.0103 'International Tables Vol C Tables 4.2.6.8 and 6.1.1.4'
Zn Zn 0.2839 1.4301 'International Tables Vol C Tables 4.2.6.8 and 6.1.1.4'

loop_
_geom_angle_atom_site_label_1
_geom_angle_atom_site_label_2
_geom_angle_atom_site_label_3
_geom_angle
_geom_angle_site_symmetry_1
_geom_angle_site_symmetry_3
C31 O7 H7 109.5 . .
C2 C1 C6 120.9(8) . .
C2 C1 F1 118.9(7) . .
C6 C1 F1 120.0(7) . .
C1 C2 C3 121.4(6) . .
C1 C2 H2 119.3 . .
C3 C2 H2 119.3 . .
C4 C3 C2 118.0(6) . .
C4 C3 C7 121.8(7) . .
C2 C3 C7 120.1(5) . .
C3 C4 C5 119.3(8) . .
C3 C4 H4 120.4 . .
C5 C4 H4 120.4 . .
C6 C5 C4 122.1(7) . .
C6 C5 H5 119.0 . .
C4 C5 H5 119.0 . .
C5 C6 C1 118.2(7) . .
C5 C6 O3 122.4(7) . .
C1 C6 O3 119.3(8) . .
O2 C7 O1 124.4(6) . .
O2 C7 C3 120.5(6) . .
O1 C7 C3 115.1(5) . .
C13 C8 C9 118.9(6) . .
C13 C8 O3 126.7(5) . .
C9 C8 O3 114.4(6) . .
C10 C9 C8 119.7(7) . .
C10 C9 H9 120.2 . .
C8 C9 H9 120.2 . .
C9 C10 C11 121.2(6) . .
C9 C10 H10 119.4 . .
C11 C10 H10 119.4 . .
C12 C11 C10 118.9(5) . .
C12 C11 O4 127.0(6) . .
C10 C11 O4 114.1(5) . .
C11 C12 C13 120.6(6) . .
C11 C12 H12 119.7 . .
C13 C12 H12 119.7 . .
C8 C13 C12 120.7(5) . .
C8 C13 H13 119.7 . .
C12 C13 H13 119.7 . .
O4 C14 C16 107.5(6) . .
O4 C14 C15 115.7(6) . .
C16 C14 C15 107.8(5) . .
O4 C14 H14 108.6 . .
C16 C14 H14 108.6 . .
C15 C14 H14 108.6 . .
O6 C15 O5 124.0(6) . .
O6 C15 C14 119.4(6) . .
O5 C15 C14 116.6(6) . .
C14 C16 H16A 109.5 . .
C14 C16 H16B 109.5 . .
H16A C16 H16B 109.5 . .
C14 C16 H16C 109.5 . .
H16A C16 H16C 109.5 . .
H16B C16 H16C 109.5 . .
N2 C17 N1 112.4(5) . .
N2 C17 H17 123.8 . .
N1 C17 H17 123.8 . .
C19 C18 N2 110.3(5) . .
C19 C18 H18 124.9 . .
N2 C18 H18 124.9 . .
C18 C19 N1 106.1(5) . .
C18 C19 H19 127.0 . .
N1 C19 H19 127.0 . .
N1 C20 C21 112.2(4) . .
N1 C20 H20A 109.2 . .
C21 C20 H20A 109.2 . .
N1 C20 H20B 109.2 . .
C21 C20 H20B 109.2 . .
H20A C20 H20B 107.9 . .
C26 C21 C22 117.7(5) . .
C26 C21 C20 120.0(5) . .
C22 C21 C20 122.3(5) . .
C23 C22 C21 120.9(5) . .
C23 C22 H22 119.6 . .
C21 C22 H22 119.6 . .
C22 C23 C24 121.6(5) . .
C22 C23 H23 119.2 . .
C24 C23 H23 119.2 . .
C23 C24 C25 118.4(5) . .
C23 C24 C27 117.6(5) . .
C25 C24 C27 124.0(4) . .
C26 C25 C24 119.6(5) . .
C26 C25 H25 120.2 . .
C24 C25 H25 120.2 . .
C21 C26 C25 121.7(5) . .
C21 C26 H26 119.1 . .
C25 C26 H26 119.1 . .
N4 C27 C24 113.5(4) . .
N4 C27 H27A 108.9 . .
C24 C27 H27A 108.9 . .
N4 C27 H27B 108.9 . .
C24 C27 H27B 108.9 . .
H27A C27 H27B 107.7 . .
N3 C28 N4 110.4(5) . .
N3 C28 H28 124.8 . .
N4 C28 H28 124.8 . .
C30 C29 N3 110.2(5) . .
C30 C29 H29 124.9 . .
N3 C29 H29 124.9 . .
C29 C30 N4 106.5(5) . .
C29 C30 H30 126.8 . .
N4 C30 H30 126.8 . .
O7 C31 H31A 109.5 . .
O7 C31 H31B 109.5 . .
H31A C31 H31B 109.5 . .
O7 C31 H31C 109.5 . .
H31A C31 H31C 109.5 . .
H31B C31 H31C 109.5 . .
C17 N1 C19 106.5(5) . .
C17 N1 C20 126.9(6) . .
C19 N1 C20 126.6(5) . .
C17 N2 C18 104.7(5) . .
C17 N2 Zn1 126.3(4) . .
C18 N2 Zn1 129.1(3) . .
C28 N3 C29 105.0(4) . .
C28 N3 Zn1 126.6(4) . 3_755
C29 N3 Zn1 128.3(3) . 3_755
C28 N4 C30 107.9(4) . .
C28 N4 C27 125.6(5) . .
C30 N4 C27 126.4(5) . .
C7 O1 Zn1 115.4(4) . .
C8 O3 C6 119.1(5) . .
C14 O4 C11 118.8(5) . .
C15 O5 Zn1 115.2(4) . 3_545
O1 Zn1 O5 109.99(15) . 3
O1 Zn1 N3 116.30(16) . 3_745
O5 Zn1 N3 109.68(16) 3 3_745
O1 Zn1 N2 109.24(17) . .
O5 Zn1 N2 99.51(17) 3 .
N3 Zn1 N2 110.81(16) 3_745 .

loop_
_geom_bond_atom_site_label_1
_geom_bond_atom_site_label_2
_geom_bond_distance
_geom_bond_site_symmetry_2
O7 C31 1.40(3) .
O7 H7 0.8200 .
C1 C2 1.349(9) .
C1 C6 1.353(10) .
C1 F1 1.369(10) .
C2 C3 1.390(9) .
C2 H2 0.9300 .
C3 C4 1.349(8) .
C3 C7 1.517(8) .
C4 C5 1.395(13) .
C4 H4 0.9300 .
C5 C6 1.346(13) .
C5 H5 0.9300 .
C6 O3 1.404(8) .
C7 O2 1.245(8) .
C7 O1 1.265(7) .
C8 C13 1.330(8) .
C8 C9 1.381(9) .
C8 O3 1.390(7) .
C9 C10 1.349(9) .
C9 H9 0.9300 .
C10 C11 1.356(10) .
C10 H10 0.9300 .
C11 C12 1.333(8) .
C11 O4 1.396(6) .
C12 C13 1.380(8) .
C12 H12 0.9300 .
C13 H13 0.9300 .
C14 O4 1.367(8) .
C14 C16 1.555(8) .
C14 C15 1.557(9) .
C14 H14 0.9800 .
C15 O6 1.227(8) .
C15 O5 1.246(7) .
C16 H16A 0.9600 .
C16 H16B 0.9600 .
C16 H16C 0.9600 .
C17 N2 1.310(6) .
C17 N1 1.339(7) .
C17 H17 0.9300 .
C18 C19 1.342(8) .
C18 N2 1.379(7) .
C18 H18 0.9300 .
C19 N1 1.376(8) .
C19 H19 0.9300 .
C20 N1 1.451(7) .
C20 C21 1.523(7) .
C20 H20A 0.9700 .
C20 H20B 0.9700 .
C21 C26 1.368(7) .
C21 C22 1.379(8) .
C22 C23 1.358(8) .
C22 H22 0.9300 .
C23 C24 1.364(7) .
C23 H23 0.9300 .
C24 C25 1.383(7) .
C24 C27 1.512(7) .
C25 C26 1.378(8) .
C25 H25 0.9300 .
C26 H26 0.9300 .
C27 N4 1.475(6) .
C27 H27A 0.9700 .
C27 H27B 0.9700 .
C28 N3 1.325(7) .
C28 N4 1.333(6) .
C28 H28 0.9300 .
C29 C30 1.325(8) .
C29 N3 1.370(6) .
C29 H29 0.9300 .
C30 N4 1.353(7) .
C30 H30 0.9300 .
C31 H31A 0.9600 .
C31 H31B 0.9600 .
C31 H31C 0.9600 .
N2 Zn1 2.014(4) .
N3 Zn1 2.010(4) 3_755
O1 Zn1 1.939(3) .
O5 Zn1 1.974(4) 3_545
Zn1 O5 1.974(4) 3
Zn1 N3 2.010(4) 3_745

loop_
_geom_torsion_atom_site_label_1
_geom_torsion_atom_site_label_2
_geom_torsion_atom_site_label_3
_geom_torsion_atom_site_label_4
_geom_torsion
_geom_torsion_site_symmetry_4
C6 C1 C2 C3 -3.0(11) .
F1 C1 C2 C3 171.5(7) .
C1 C2 C3 C4 0.6(10) .
C1 C2 C3 C7 -176.3(6) .
C2 C3 C4 C5 1.0(11) .
C7 C3 C4 C5 177.9(7) .
C3 C4 C5 C6 -0.4(14) .
C4 C5 C6 C1 -1.9(13) .
C4 C5 C6 O3 179.7(8) .
C2 C1 C6 C5 3.6(12) .
F1 C1 C6 C5 -170.8(8) .
C2 C1 C6 O3 -178.0(6) .
F1 C1 C6 O3 7.6(11) .
C4 C3 C7 O2 -7.8(9) .
C2 C3 C7 O2 169.0(6) .
C4 C3 C7 O1 175.2(6) .
C2 C3 C7 O1 -8.0(7) .
C13 C8 C9 C10 1.6(15) .
O3 C8 C9 C10 -176.6(9) .
C8 C9 C10 C11 -0.7(16) .
C9 C10 C11 C12 0.1(13) .
C9 C10 C11 O4 -178.6(9) .
C10 C11 C12 C13 -0.4(10) .
O4 C11 C12 C13 178.1(6) .
C9 C8 C13 C12 -1.9(12) .
O3 C8 C13 C12 176.0(7) .
C11 C12 C13 C8 1.4(10) .
O4 C14 C15 O6 -167.5(6) .
C16 C14 C15 O6 72.1(9) .
O4 C14 C15 O5 14.1(8) .
C16 C14 C15 O5 -106.2(7) .
N2 C18 C19 N1 2.7(7) .
N1 C20 C21 C26 132.3(6) .
N1 C20 C21 C22 -48.7(9) .
C26 C21 C22 C23 0.9(9) .
C20 C21 C22 C23 -178.1(6) .
C21 C22 C23 C24 1.3(10) .
C22 C23 C24 C25 -3.3(9) .
C22 C23 C24 C27 178.2(6) .
C23 C24 C25 C26 3.1(10) .
C27 C24 C25 C26 -178.5(7) .
C22 C21 C26 C25 -1.0(10) .
C20 C21 C26 C25 178.0(7) .
C24 C25 C26 C21 -1.1(12) .
C23 C24 C27 N4 -178.9(5) .
C25 C24 C27 N4 2.7(9) .
N3 C29 C30 N4 1.3(7) .
N2 C17 N1 C19 0.2(7) .
N2 C17 N1 C20 -179.7(5) .
C18 C19 N1 C17 -1.8(7) .
C18 C19 N1 C20 178.1(5) .
C21 C20 N1 C17 104.6(7) .
C21 C20 N1 C19 -75.3(9) .
N1 C17 N2 C18 1.4(6) .
N1 C17 N2 Zn1 -178.0(3) .
C19 C18 N2 C17 -2.6(7) .
C19 C18 N2 Zn1 176.8(4) .
N4 C28 N3 C29 1.1(6) .
N4 C28 N3 Zn1 176.6(3) 3_755
C30 C29 N3 C28 -1.5(6) .
C30 C29 N3 Zn1 -176.9(4) 3_755
N3 C28 N4 C30 -0.3(6) .
N3 C28 N4 C27 -176.7(4) .
C29 C30 N4 C28 -0.7(6) .
C29 C30 N4 C27 175.8(5) .
C24 C27 N4 C28 93.6(6) .
C24 C27 N4 C30 -82.3(7) .
O2 C7 O1 Zn1 -3.5(7) .
C3 C7 O1 Zn1 173.4(3) .
C13 C8 O3 C6 10.0(13) .
C9 C8 O3 C6 -172.0(8) .
C5 C6 O3 C8 63.8(11) .
C1 C6 O3 C8 -114.5(9) .
C16 C14 O4 C11 -164.4(6) .
C15 C14 O4 C11 75.1(7) .
C12 C11 O4 C14 -1.4(9) .
C10 C11 O4 C14 177.2(7) .
O6 C15 O5 Zn1 -3.9(8) 3_545
C14 C15 O5 Zn1 174.3(4) 3_545
C7 O1 Zn1 O5 177.2(4) 3
C7 O1 Zn1 N3 -57.4(4) 3_745
C7 O1 Zn1 N2 68.9(4) .
C17 N2 Zn1 O1 118.5(4) .
C18 N2 Zn1 O1 -60.7(5) .
C17 N2 Zn1 O5 3.3(5) 3
C18 N2 Zn1 O5 -175.9(5) 3
C17 N2 Zn1 N3 -112.1(4) 3_745
C18 N2 Zn1 N3 68.7(5) 3_745
